data_4065843
loop_
_publ_author_name
'Bonello, Owen'
'Jones, Cameron'
'Stasch, Andreas'
'Woodul, William D.'

_publ_section_title
;
 Group 2 and 12 Metal Gallyl Complexes Containing Unsupported Ga&#x2212;M
 Covalent Bonds (M = Mg, Ca, Sr, Ba, Zn, Cd)&#x2020;
;
_journal_issue 21
_journal_name_full Organometallics
_journal_page_first 4914
_journal_paper_doi 10.1021/om1001606
_journal_volume 29
_journal_year 2010
_chemical_formula_sum 'C55 H77 Ga N4 Zn'
_chemical_formula_weight 929.30
_chemical_name_systematic
; 
 ? 
;
_space_group_IT_number 14
_symmetry_cell_setting monoclinic
_symmetry_space_group_name_Hall '-P 2yn'
_symmetry_space_group_name_H-M 'P 1 21/n 1'
_atom_sites_solution_hydrogens geom
_atom_sites_solution_primary direct
_atom_sites_solution_secondary difmap
_audit_creation_method SHELXL-97
_cell_angle_alpha 90.00
_cell_angle_beta 100.64(3)
_cell_angle_gamma 90.00
_cell_formula_units_Z 4
_cell_length_a 11.971(2)
_cell_length_b 21.713(4)
_cell_length_c 20.586(4)
_cell_measurement_temperature 123(2)
_cell_volume 5258.8(17)
_computing_structure_refinement 'SHELXL-97 (Sheldrick, 1997)'
_computing_structure_solution 'SHELXS-97 (Sheldrick, 1990)'
_diffrn_ambient_temperature 123(2)
_diffrn_measured_fraction_theta_full 0.997
_diffrn_measured_fraction_theta_max 0.997
_diffrn_measurement_device_type 'Nonius Kappa CCD'
_diffrn_radiation_monochromator graphite
_diffrn_radiation_source 'fine-focus sealed tube'
_diffrn_radiation_type MoK\a
_diffrn_radiation_wavelength 0.71073
_diffrn_reflns_av_R_equivalents 0.0288
_diffrn_reflns_av_sigmaI/netI 0.0517
_diffrn_reflns_limit_h_max 15
_diffrn_reflns_limit_h_min -15
_diffrn_reflns_limit_k_max 28
_diffrn_reflns_limit_k_min -26
_diffrn_reflns_limit_l_max 26
_diffrn_reflns_limit_l_min -27
_diffrn_reflns_number 22159
_diffrn_reflns_theta_full 28.00
_diffrn_reflns_theta_max 28.00
_diffrn_reflns_theta_min 2.55
_exptl_absorpt_coefficient_mu 1.005
_exptl_absorpt_correction_T_max 0.887
_exptl_absorpt_correction_T_min 0.830
_exptl_absorpt_correction_type multi-scan
_exptl_absorpt_process_details 'Sortav (Blessing, 1995)'
_exptl_crystal_colour orange
_exptl_crystal_density_diffrn 1.174
_exptl_crystal_density_method 'not measured'
_exptl_crystal_description block
_exptl_crystal_F_000 1984
_exptl_crystal_size_max 0.20
_exptl_crystal_size_mid 0.15
_exptl_crystal_size_min 0.12
_refine_diff_density_max 0.947
_refine_diff_density_min -0.349
_refine_diff_density_rms 0.065
_refine_ls_extinction_method none
_refine_ls_goodness_of_fit_ref 1.028
_refine_ls_hydrogen_treatment constr
_refine_ls_matrix_type full
_refine_ls_number_parameters 568
_refine_ls_number_reflns 12677
_refine_ls_number_restraints 0
_refine_ls_restrained_S_all 1.028
_refine_ls_R_factor_all 0.0645
_refine_ls_R_factor_gt 0.0370
_refine_ls_shift/su_max 0.001
_refine_ls_shift/su_mean 0.000
_refine_ls_structure_factor_coef Fsqd
_refine_ls_weighting_details 'calc w=1/[\s^2^(Fo^2^)+(0.0381P)^2^+1.5508P] where P=(Fo^2^+2Fc^2^)/3'
_refine_ls_weighting_scheme calc
_refine_ls_wR_factor_gt 0.0789
_refine_ls_wR_factor_ref 0.0887
_reflns_number_gt 9389
_reflns_number_total 12677
_reflns_threshold_expression >2sigma(I)
_cod_data_source_file om1001606_si_002.cif
_cod_data_source_block compound14
_cod_original_cell_volume 5258.7(18)
_cod_original_sg_symbol_H-M P2(1)/n
_cod_database_code 4065843

loop_
_symmetry_equiv_pos_as_xyz
'x, y, z'
'-x+1/2, y+1/2, -z+1/2'
'-x, -y, -z'
'x-1/2, -y-1/2, z-1/2'

loop_
_atom_site_label
_atom_site_type_symbol
_atom_site_fract_x
_atom_site_fract_y
_atom_site_fract_z
_atom_site_U_iso_or_equiv
_atom_site_adp_type
_atom_site_occupancy
_atom_site_symmetry_multiplicity
_atom_site_calc_flag
_atom_site_refinement_flags
Ga1 Ga 0.509400(16) 0.220302(10) 0.875236(10) 0.01731(6) Uani 1 1 d .
N1 N 0.42555(13) 0.17744(7) 0.80264(7) 0.0201(3) Uani 1 1 d .
C1 C 0.31131(16) 0.17540(9) 0.80843(9) 0.0233(4) Uani 1 1 d .
H1 H 0.2561 0.1550 0.7766 0.028 Uiso 1 1 calc R
Zn1 Zn 0.703138(17) 0.249088(10) 0.911265(10) 0.01728(6) Uani 1 1 d .
N2 N 0.37157(13) 0.22989(7) 0.90600(8) 0.0205(3) Uani 1 1 d .
C2 C 0.28310(16) 0.20346(9) 0.86083(10) 0.0240(4) Uani 1 1 d .
H2 H 0.2065 0.2054 0.8671 0.029 Uiso 1 1 calc R
N3 N 0.77150(12) 0.33020(7) 0.93289(7) 0.0183(3) Uani 1 1 d .
C3 C 0.46013(15) 0.14011(9) 0.75288(9) 0.0199(4) Uani 1 1 d .
N4 N 0.84297(13) 0.20014(7) 0.92691(7) 0.0187(3) Uani 1 1 d .
C4 C 0.46398(16) 0.07573(9) 0.76090(10) 0.0235(4) Uani 1 1 d .
C5 C 0.49948(17) 0.03989(10) 0.71251(10) 0.0284(5) Uani 1 1 d .
H5 H 0.5032 -0.0036 0.7176 0.034 Uiso 1 1 calc R
C6 C 0.52943(18) 0.06639(11) 0.65728(10) 0.0318(5) Uani 1 1 d .
H6 H 0.5548 0.0413 0.6251 0.038 Uiso 1 1 calc R
C7 C 0.52243(17) 0.12958(10) 0.64884(10) 0.0285(5) Uani 1 1 d .
H7 H 0.5415 0.1473 0.6101 0.034 Uiso 1 1 calc R
C8 C 0.48810(16) 0.16773(9) 0.69576(9) 0.0228(4) Uani 1 1 d .
C9 C 0.42922(18) 0.04497(10) 0.82052(10) 0.0286(5) Uani 1 1 d .
H9 H 0.4112 0.0783 0.8505 0.034 Uiso 1 1 calc R
C10 C 0.5256(2) 0.00629(15) 0.85941(13) 0.0588(8) Uani 1 1 d .
H10A H 0.5426 -0.0281 0.8320 0.088 Uiso 1 1 calc R
H10B H 0.5025 -0.0098 0.8994 0.088 Uiso 1 1 calc R
H10C H 0.5935 0.0320 0.8718 0.088 Uiso 1 1 calc R
C11 C 0.3216(2) 0.00619(13) 0.79980(13) 0.0507(7) Uani 1 1 d .
H11A H 0.2617 0.0317 0.7741 0.076 Uiso 1 1 calc R
H11B H 0.2960 -0.0093 0.8393 0.076 Uiso 1 1 calc R
H11C H 0.3382 -0.0286 0.7728 0.076 Uiso 1 1 calc R
C12 C 0.47772(18) 0.23733(10) 0.68569(10) 0.0282(5) Uani 1 1 d .
H12 H 0.5121 0.2575 0.7284 0.034 Uiso 1 1 calc R
C13 C 0.3526(2) 0.25715(11) 0.66866(13) 0.0429(6) Uani 1 1 d .
H13A H 0.3481 0.3022 0.6662 0.064 Uiso 1 1 calc R
H13B H 0.3123 0.2424 0.7030 0.064 Uiso 1 1 calc R
H13C H 0.3175 0.2395 0.6259 0.064 Uiso 1 1 calc R
C14 C 0.5404(2) 0.26124(11) 0.63245(11) 0.0399(6) Uani 1 1 d .
H14A H 0.5069 0.2430 0.5897 0.060 Uiso 1 1 calc R
H14B H 0.6208 0.2499 0.6439 0.060 Uiso 1 1 calc R
H14C H 0.5335 0.3062 0.6296 0.060 Uiso 1 1 calc R
C15 C 0.33978(15) 0.26931(9) 0.95548(9) 0.0194(4) Uani 1 1 d .
C16 C 0.28985(15) 0.32647(9) 0.93638(9) 0.0215(4) Uani 1 1 d .
C17 C 0.25900(16) 0.36455(10) 0.98494(11) 0.0273(5) Uani 1 1 d .
H17 H 0.2269 0.4039 0.9729 0.033 Uiso 1 1 calc R
C18 C 0.27449(17) 0.34582(11) 1.05018(11) 0.0306(5) Uani 1 1 d .
H18 H 0.2521 0.3719 1.0826 0.037 Uiso 1 1 calc R
C19 C 0.32280(17) 0.28897(10) 1.06805(10) 0.0278(5) Uani 1 1 d .
H19 H 0.3325 0.2763 1.1129 0.033 Uiso 1 1 calc R
C20 C 0.35757(16) 0.24986(9) 1.02210(10) 0.0227(4) Uani 1 1 d .
C21 C 0.27165(17) 0.34881(10) 0.86507(10) 0.0271(5) Uani 1 1 d .
H21 H 0.2961 0.3149 0.8379 0.033 Uiso 1 1 calc R
C22 C 0.1466(2) 0.36208(14) 0.83768(13) 0.0542(8) Uani 1 1 d .
H22A H 0.1009 0.3259 0.8440 0.081 Uiso 1 1 calc R
H22B H 0.1370 0.3715 0.7904 0.081 Uiso 1 1 calc R
H22C H 0.1216 0.3974 0.8610 0.081 Uiso 1 1 calc R
C23 C 0.3459(2) 0.40468(12) 0.85845(12) 0.0446(6) Uani 1 1 d .
H23A H 0.3212 0.4395 0.8826 0.067 Uiso 1 1 calc R
H23B H 0.3388 0.4155 0.8117 0.067 Uiso 1 1 calc R
H23C H 0.4254 0.3949 0.8768 0.067 Uiso 1 1 calc R
C24 C 0.41370(17) 0.18822(10) 1.04268(10) 0.0286(5) Uani 1 1 d .
H24 H 0.4780 0.1834 1.0182 0.034 Uiso 1 1 calc R
C25 C 0.4645(2) 0.18399(12) 1.11661(10) 0.0412(6) Uani 1 1 d .
H25A H 0.5135 0.2197 1.1297 0.062 Uiso 1 1 calc R
H25B H 0.5093 0.1461 1.1252 0.062 Uiso 1 1 calc R
H25C H 0.4030 0.1834 1.1421 0.062 Uiso 1 1 calc R
C26 C 0.3331(2) 0.13392(11) 1.02307(13) 0.0452(6) Uani 1 1 d .
H26A H 0.2706 0.1359 1.0477 0.068 Uiso 1 1 calc R
H26B H 0.3748 0.0952 1.0333 0.068 Uiso 1 1 calc R
H26C H 0.3024 0.1358 0.9756 0.068 Uiso 1 1 calc R
C27 C 0.93320(16) 0.40119(9) 0.96698(10) 0.0254(4) Uani 1 1 d .
H27A H 0.9061 0.4285 0.9295 0.038 Uiso 1 1 calc R
H27B H 1.0164 0.3990 0.9745 0.038 Uiso 1 1 calc R
H27C H 0.9090 0.4173 1.0066 0.038 Uiso 1 1 calc R
C28 C 0.88389(16) 0.33725(9) 0.95194(9) 0.0204(4) Uani 1 1 d .
C29 C 0.96204(16) 0.28865(9) 0.96027(9) 0.0214(4) Uani 1 1 d .
H29 H 1.0389 0.3002 0.9756 0.026 Uiso 1 1 calc R
C30 C 0.94376(15) 0.22557(9) 0.94934(9) 0.0192(4) Uani 1 1 d .
C31 C 1.04802(16) 0.18474(10) 0.96485(10) 0.0251(4) Uani 1 1 d .
H31A H 1.0382 0.1550 0.9992 0.038 Uiso 1 1 calc R
H31B H 1.1152 0.2102 0.9806 0.038 Uiso 1 1 calc R
H31C H 1.0581 0.1626 0.9248 0.038 Uiso 1 1 calc R
C32 C 0.70506(15) 0.38603(9) 0.92767(9) 0.0202(4) Uani 1 1 d .
C33 C 0.67237(16) 0.41403(9) 0.86572(9) 0.0230(4) Uani 1 1 d .
C34 C 0.62152(17) 0.47199(9) 0.86339(10) 0.0273(5) Uani 1 1 d .
H34 H 0.6008 0.4923 0.8221 0.033 Uiso 1 1 calc R
C35 C 0.60079(17) 0.50032(10) 0.92000(11) 0.0293(5) Uani 1 1 d .
H35 H 0.5684 0.5404 0.9177 0.035 Uiso 1 1 calc R
C36 C 0.62715(16) 0.47038(10) 0.98007(10) 0.0271(5) Uani 1 1 d .
H36 H 0.6098 0.4895 1.0185 0.033 Uiso 1 1 calc R
C37 C 0.67871(15) 0.41263(9) 0.98542(10) 0.0222(4) Uani 1 1 d .
C38 C 0.69349(18) 0.38351(10) 0.80272(10) 0.0288(5) Uani 1 1 d .
H38 H 0.7041 0.3385 0.8120 0.035 Uiso 1 1 calc R
C39 C 0.5923(2) 0.39061(11) 0.74590(11) 0.0398(6) Uani 1 1 d .
H39A H 0.5238 0.3742 0.7594 0.060 Uiso 1 1 calc R
H39B H 0.6072 0.3678 0.7073 0.060 Uiso 1 1 calc R
H39C H 0.5811 0.4343 0.7346 0.060 Uiso 1 1 calc R
C40 C 0.8020(2) 0.40729(13) 0.78227(11) 0.0441(6) Uani 1 1 d .
H40A H 0.7960 0.4519 0.7751 0.066 Uiso 1 1 calc R
H40B H 0.8123 0.3869 0.7413 0.066 Uiso 1 1 calc R
H40C H 0.8673 0.3984 0.8173 0.066 Uiso 1 1 calc R
C41 C 0.70341(16) 0.37854(10) 1.05106(9) 0.0243(4) Uani 1 1 d .
H41 H 0.7752 0.3546 1.0525 0.029 Uiso 1 1 calc R
C42 C 0.71984(19) 0.42028(11) 1.11179(10) 0.0356(5) Uani 1 1 d .
H42A H 0.7751 0.4526 1.1073 0.053 Uiso 1 1 calc R
H42B H 0.7479 0.3958 1.1515 0.053 Uiso 1 1 calc R
H42C H 0.6471 0.4392 1.1156 0.053 Uiso 1 1 calc R
C43 C 0.60756(18) 0.33220(11) 1.05402(11) 0.0325(5) Uani 1 1 d .
H43A H 0.5349 0.3541 1.0491 0.049 Uiso 1 1 calc R
H43B H 0.6224 0.3108 1.0966 0.049 Uiso 1 1 calc R
H43C H 0.6042 0.3022 1.0182 0.049 Uiso 1 1 calc R
C44 C 0.84109(16) 0.13527(9) 0.91038(9) 0.0217(4) Uani 1 1 d .
C45 C 0.86127(17) 0.11830(10) 0.84736(10) 0.0285(5) Uani 1 1 d .
C46 C 0.8552(2) 0.05598(11) 0.83100(12) 0.0384(6) Uani 1 1 d .
H46 H 0.8660 0.0435 0.7884 0.046 Uiso 1 1 calc R
C47 C 0.8338(2) 0.01222(11) 0.87519(12) 0.0396(6) Uani 1 1 d .
H47 H 0.8294 -0.0300 0.8628 0.048 Uiso 1 1 calc R
C48 C 0.81857(18) 0.02922(10) 0.93767(11) 0.0325(5) Uani 1 1 d .
H48 H 0.8058 -0.0016 0.9683 0.039 Uiso 1 1 calc R
C49 C 0.82177(16) 0.09103(10) 0.95631(10) 0.0252(4) Uani 1 1 d .
C50 C 0.88971(19) 0.16689(11) 0.79908(10) 0.0338(5) Uani 1 1 d .
H50 H 0.9276 0.2020 0.8260 0.041 Uiso 1 1 calc R
C51 C 0.7811(2) 0.19166(14) 0.75683(12) 0.0502(7) Uani 1 1 d .
H51A H 0.7430 0.1586 0.7287 0.075 Uiso 1 1 calc R
H51B H 0.7999 0.2253 0.7290 0.075 Uiso 1 1 calc R
H51C H 0.7304 0.2070 0.7856 0.075 Uiso 1 1 calc R
C52 C 0.9716(2) 0.14413(13) 0.75497(12) 0.0468(6) Uani 1 1 d .
H52A H 0.9328 0.1140 0.7232 0.070 Uiso 1 1 calc R
H52B H 1.0379 0.1248 0.7825 0.070 Uiso 1 1 calc R
H52C H 0.9966 0.1791 0.7311 0.070 Uiso 1 1 calc R
C53 C 0.8045(2) 0.10809(10) 1.02521(10) 0.0326(5) Uani 1 1 d .
H53 H 0.8223 0.1529 1.0321 0.039 Uiso 1 1 calc R
C54 C 0.6806(2) 0.09851(15) 1.03147(13) 0.0610(9) Uani 1 1 d .
H54A H 0.6312 0.1221 0.9970 0.091 Uiso 1 1 calc R
H54B H 0.6695 0.1127 1.0750 0.091 Uiso 1 1 calc R
H54C H 0.6617 0.0547 1.0264 0.091 Uiso 1 1 calc R
C55 C 0.8822(2) 0.07237(12) 1.07921(11) 0.0425(6) Uani 1 1 d .
H55A H 0.8633 0.0285 1.0752 0.064 Uiso 1 1 calc R
H55B H 0.8717 0.0873 1.1226 0.064 Uiso 1 1 calc R
H55C H 0.9615 0.0784 1.0746 0.064 Uiso 1 1 calc R

loop_
_atom_site_aniso_label
_atom_site_aniso_U_11
_atom_site_aniso_U_22
_atom_site_aniso_U_33
_atom_site_aniso_U_23
_atom_site_aniso_U_13
_atom_site_aniso_U_12
Ga1 0.01405(10) 0.02052(12) 0.01716(10) -0.00130(9) 0.00237(8) -0.00103(8)
N1 0.0171(8) 0.0239(9) 0.0189(8) -0.0032(7) 0.0022(6) -0.0016(7)
C1 0.0160(9) 0.0280(11) 0.0251(10) -0.0031(9) 0.0015(8) -0.0050(8)
Zn1 0.01387(11) 0.01913(12) 0.01855(11) -0.00042(9) 0.00219(8) -0.00060(9)
N2 0.0163(8) 0.0244(9) 0.0216(8) -0.0037(7) 0.0052(6) -0.0018(7)
C2 0.0144(9) 0.0299(12) 0.0277(10) -0.0037(9) 0.0035(8) -0.0041(8)
N3 0.0146(8) 0.0200(9) 0.0205(8) 0.0004(7) 0.0031(6) 0.0006(6)
C3 0.0161(9) 0.0253(11) 0.0172(9) -0.0043(8) 0.0002(7) 0.0002(8)
N4 0.0172(8) 0.0201(8) 0.0187(8) -0.0004(7) 0.0032(6) 0.0015(7)
C4 0.0192(10) 0.0254(11) 0.0237(10) -0.0010(9) -0.0016(8) 0.0013(8)
C5 0.0279(11) 0.0237(11) 0.0319(12) -0.0052(9) 0.0010(9) 0.0035(9)
C6 0.0299(12) 0.0362(13) 0.0298(11) -0.0131(10) 0.0065(9) 0.0020(10)
C7 0.0287(11) 0.0365(13) 0.0214(10) -0.0041(10) 0.0070(8) -0.0026(10)
C8 0.0203(10) 0.0276(11) 0.0192(9) -0.0031(9) 0.0000(8) -0.0031(8)
C9 0.0320(12) 0.0246(11) 0.0281(11) 0.0031(9) 0.0030(9) -0.0006(9)
C10 0.0559(18) 0.070(2) 0.0493(16) 0.0286(15) 0.0072(13) 0.0194(15)
C11 0.0556(17) 0.0513(17) 0.0459(15) -0.0004(13) 0.0109(13) -0.0229(14)
C12 0.0374(12) 0.0269(12) 0.0203(10) -0.0009(9) 0.0051(9) -0.0054(9)
C13 0.0427(15) 0.0311(13) 0.0511(15) 0.0056(12) -0.0006(12) 0.0017(11)
C14 0.0580(16) 0.0381(14) 0.0246(11) 0.0013(10) 0.0101(11) -0.0112(12)
C15 0.0132(9) 0.0246(11) 0.0211(9) -0.0044(8) 0.0049(7) -0.0023(8)
C16 0.0140(9) 0.0240(11) 0.0262(10) -0.0018(9) 0.0032(8) -0.0039(8)
C17 0.0174(10) 0.0246(11) 0.0403(12) -0.0043(10) 0.0063(9) -0.0016(8)
C18 0.0236(11) 0.0370(13) 0.0339(12) -0.0117(10) 0.0124(9) -0.0029(9)
C19 0.0218(10) 0.0404(14) 0.0223(10) -0.0035(10) 0.0065(8) -0.0039(9)
C20 0.0166(9) 0.0285(11) 0.0233(10) -0.0024(9) 0.0051(8) -0.0021(8)
C21 0.0251(11) 0.0268(12) 0.0296(11) 0.0045(9) 0.0053(9) -0.0004(9)
C22 0.0300(14) 0.082(2) 0.0485(15) 0.0277(15) 0.0003(11) 0.0008(13)
C23 0.0484(15) 0.0434(15) 0.0431(14) 0.0066(12) 0.0111(12) -0.0134(12)
C24 0.0223(10) 0.0370(13) 0.0266(11) 0.0047(10) 0.0047(8) 0.0036(9)
C25 0.0418(14) 0.0521(16) 0.0289(12) 0.0102(11) 0.0045(10) 0.0039(12)
C26 0.0387(14) 0.0298(13) 0.0619(17) 0.0100(12) -0.0045(12) 0.0036(11)
C27 0.0198(10) 0.0258(11) 0.0303(11) -0.0018(9) 0.0036(8) -0.0038(8)
C28 0.0199(10) 0.0240(11) 0.0176(9) -0.0012(8) 0.0043(7) -0.0036(8)
C29 0.0164(9) 0.0296(12) 0.0182(9) -0.0009(8) 0.0031(7) -0.0011(8)
C30 0.0196(10) 0.0241(11) 0.0148(9) 0.0000(8) 0.0053(7) 0.0019(8)
C31 0.0163(10) 0.0303(12) 0.0284(11) 0.0021(9) 0.0029(8) 0.0036(8)
C32 0.0166(9) 0.0174(10) 0.0261(10) -0.0005(8) 0.0023(8) -0.0030(8)
C33 0.0213(10) 0.0223(11) 0.0251(10) 0.0014(9) 0.0034(8) -0.0046(8)
C34 0.0258(11) 0.0230(11) 0.0312(11) 0.0080(9) 0.0006(9) -0.0021(9)
C35 0.0245(11) 0.0190(11) 0.0431(13) 0.0013(10) 0.0029(9) 0.0014(9)
C36 0.0213(10) 0.0271(12) 0.0327(11) -0.0058(10) 0.0042(9) 0.0002(9)
C37 0.0160(9) 0.0229(11) 0.0267(10) -0.0025(9) 0.0016(8) -0.0017(8)
C38 0.0386(13) 0.0234(11) 0.0239(11) 0.0033(9) 0.0043(9) -0.0021(9)
C39 0.0511(15) 0.0342(14) 0.0303(12) -0.0007(11) -0.0023(11) -0.0090(11)
C40 0.0408(14) 0.0628(18) 0.0307(12) -0.0034(12) 0.0116(11) -0.0021(13)
C41 0.0206(10) 0.0295(12) 0.0229(10) -0.0031(9) 0.0038(8) 0.0036(9)
C42 0.0315(12) 0.0453(15) 0.0278(11) -0.0076(11) -0.0007(9) 0.0076(11)
C43 0.0290(12) 0.0396(14) 0.0302(11) 0.0038(10) 0.0088(9) -0.0031(10)
C44 0.0175(9) 0.0208(11) 0.0259(10) -0.0033(9) 0.0013(8) 0.0017(8)
C45 0.0258(11) 0.0326(12) 0.0265(11) -0.0039(10) 0.0033(9) 0.0036(9)
C46 0.0431(14) 0.0366(14) 0.0358(13) -0.0145(11) 0.0083(11) 0.0024(11)
C47 0.0450(14) 0.0249(12) 0.0493(15) -0.0136(12) 0.0095(12) 0.0015(11)
C48 0.0330(12) 0.0228(12) 0.0427(13) 0.0011(10) 0.0092(10) 0.0006(9)
C49 0.0213(10) 0.0246(11) 0.0305(11) -0.0020(9) 0.0067(8) 0.0019(8)
C50 0.0351(13) 0.0422(14) 0.0234(11) -0.0049(10) 0.0040(9) 0.0041(10)
C51 0.0426(15) 0.076(2) 0.0321(13) 0.0081(14) 0.0081(11) 0.0137(14)
C52 0.0428(15) 0.0594(18) 0.0425(14) -0.0026(13) 0.0196(12) 0.0061(13)
C53 0.0480(14) 0.0216(11) 0.0316(12) 0.0039(10) 0.0161(10) 0.0040(10)
C54 0.0496(17) 0.092(2) 0.0482(16) 0.0264(16) 0.0259(13) 0.0320(16)
C55 0.0452(15) 0.0449(15) 0.0356(13) 0.0025(12) 0.0031(11) -0.0009(12)

loop_
_atom_type_symbol
_atom_type_description
_atom_type_scat_dispersion_real
_atom_type_scat_dispersion_imag
_atom_type_scat_source
C C 0.0033 0.0016 'International Tables Vol C Tables 4.2.6.8 and 6.1.1.4'
H H 0.0000 0.0000 'International Tables Vol C Tables 4.2.6.8 and 6.1.1.4'
N N 0.0061 0.0033 'International Tables Vol C Tables 4.2.6.8 and 6.1.1.4'
Zn Zn 0.2839 1.4301 'International Tables Vol C Tables 4.2.6.8 and 6.1.1.4'
Ga Ga 0.2307 1.6083 'International Tables Vol C Tables 4.2.6.8 and 6.1.1.4'

loop_
_geom_angle_atom_site_label_1
_geom_angle_atom_site_label_2
_geom_angle_atom_site_label_3
_geom_angle
N2 Ga1 N1 87.13(7)
N2 Ga1 Zn1 136.73(5)
N1 Ga1 Zn1 136.14(5)
C1 N1 C3 117.55(15)
C1 N1 Ga1 109.55(12)
C3 N1 Ga1 131.86(12)
C2 C1 N1 116.92(17)
N3 Zn1 N4 98.17(6)
N3 Zn1 Ga1 130.40(4)
N4 Zn1 Ga1 131.42(5)
C2 N2 C15 116.72(15)
C2 N2 Ga1 109.52(12)
C15 N2 Ga1 131.91(12)
C1 C2 N2 116.83(17)
C28 N3 C32 115.86(16)
C28 N3 Zn1 121.63(13)
C32 N3 Zn1 122.48(12)
C4 C3 C8 120.74(17)
C4 C3 N1 119.20(17)
C8 C3 N1 120.05(17)
C30 N4 C44 117.33(15)
C30 N4 Zn1 121.66(13)
C44 N4 Zn1 120.89(12)
C5 C4 C3 118.65(18)
C5 C4 C9 119.83(19)
C3 C4 C9 121.51(18)
C6 C5 C4 121.1(2)
C5 C6 C7 119.9(2)
C6 C7 C8 121.48(19)
C7 C8 C3 118.06(19)
C7 C8 C12 121.47(18)
C3 C8 C12 120.45(17)
C4 C9 C10 111.80(19)
C4 C9 C11 110.96(17)
C10 C9 C11 111.0(2)
C8 C12 C14 113.26(18)
C8 C12 C13 111.08(17)
C14 C12 C13 109.17(19)
C16 C15 C20 121.12(17)
C16 C15 N2 118.97(17)
C20 C15 N2 119.91(17)
C17 C16 C15 118.56(18)
C17 C16 C21 119.41(18)
C15 C16 C21 122.00(17)
C18 C17 C16 121.0(2)
C17 C18 C19 119.68(19)
C18 C19 C20 121.78(19)
C19 C20 C15 117.85(19)
C19 C20 C24 121.31(18)
C15 C20 C24 120.84(17)
C16 C21 C23 110.95(18)
C16 C21 C22 111.85(17)
C23 C21 C22 111.4(2)
C20 C24 C26 112.32(17)
C20 C24 C25 113.73(18)
C26 C24 C25 109.31(19)
N3 C28 C29 124.23(18)
N3 C28 C27 119.74(17)
C29 C28 C27 116.02(17)
C30 C29 C28 129.60(18)
N4 C30 C29 124.57(17)
N4 C30 C31 119.30(17)
C29 C30 C31 116.13(17)
C33 C32 C37 121.43(18)
C33 C32 N3 119.31(17)
C37 C32 N3 119.20(17)
C34 C33 C32 117.99(18)
C34 C33 C38 120.30(18)
C32 C33 C38 121.69(18)
C35 C34 C33 121.22(19)
C34 C35 C36 120.0(2)
C35 C36 C37 121.3(2)
C36 C37 C32 117.86(18)
C36 C37 C41 121.26(18)
C32 C37 C41 120.87(17)
C33 C38 C40 111.85(18)
C33 C38 C39 112.11(18)
C40 C38 C39 110.41(18)
C37 C41 C42 114.39(18)
C37 C41 C43 109.26(16)
C42 C41 C43 109.91(17)
C49 C44 C45 121.37(19)
C49 C44 N4 120.47(17)
C45 C44 N4 118.15(18)
C46 C45 C44 117.7(2)
C46 C45 C50 121.38(19)
C44 C45 C50 120.89(19)
C47 C46 C45 121.4(2)
C46 C47 C48 120.3(2)
C47 C48 C49 120.8(2)
C48 C49 C44 118.36(19)
C48 C49 C53 119.40(19)
C44 C49 C53 122.24(18)
C51 C50 C45 110.21(19)
C51 C50 C52 110.31(19)
C45 C50 C52 113.9(2)
C49 C53 C55 112.81(18)
C49 C53 C54 110.4(2)
C55 C53 C54 109.93(19)

loop_
_geom_bond_atom_site_label_1
_geom_bond_atom_site_label_2
_geom_bond_distance
Ga1 N2 1.8848(16)
Ga1 N1 1.8850(16)
Ga1 Zn1 2.3841(6)
N1 C1 1.395(2)
N1 C3 1.426(2)
C1 C2 1.335(3)
Zn1 N3 1.9584(16)
Zn1 N4 1.9585(16)
N2 C2 1.397(2)
N2 C15 1.435(2)
N3 C28 1.339(2)
N3 C32 1.443(2)
C3 C4 1.407(3)
C3 C8 1.414(3)
N4 C30 1.330(2)
N4 C44 1.448(2)
C4 C5 1.391(3)
C4 C9 1.521(3)
C5 C6 1.380(3)
C6 C7 1.384(3)
C7 C8 1.391(3)
C8 C12 1.527(3)
C9 C10 1.528(3)
C9 C11 1.532(3)
C12 C14 1.529(3)
C12 C13 1.536(3)
C15 C16 1.402(3)
C15 C20 1.413(3)
C16 C17 1.398(3)
C16 C21 1.523(3)
C17 C18 1.383(3)
C18 C19 1.384(3)
C19 C20 1.391(3)
C20 C24 1.522(3)
C21 C23 1.525(3)
C21 C22 1.527(3)
C24 C26 1.530(3)
C24 C25 1.534(3)
C27 C28 1.518(3)
C28 C29 1.400(3)
C29 C30 1.399(3)
C30 C31 1.516(3)
C32 C33 1.402(3)
C32 C37 1.409(3)
C33 C34 1.395(3)
C33 C38 1.519(3)
C34 C35 1.380(3)
C35 C36 1.381(3)
C36 C37 1.393(3)
C37 C41 1.521(3)
C38 C40 1.527(3)
C38 C39 1.528(3)
C41 C42 1.527(3)
C41 C43 1.536(3)
C44 C49 1.397(3)
C44 C45 1.412(3)
C45 C46 1.393(3)
C45 C50 1.530(3)
C46 C47 1.372(3)
C47 C48 1.382(3)
C48 C49 1.395(3)
C49 C53 1.517(3)
C50 C51 1.523(3)
C50 C52 1.536(3)
C53 C55 1.523(3)
C53 C54 1.526(3)
